data_8104205
loop_
_publ_author_name
'Zuercher, F.'
'Leoni, S.'
'Nesper, R.'

_publ_section_title
;
 Chemical, thermal and theoretical analysis of the alpha - beta phase
 transition of Ba3 Tt4 compounds
;
_journal_name_full 'Zeitschrift fuer Kristallographie (149,1979-)'
_journal_page_first 171
_journal_page_last 177
_journal_volume 218
_journal_year 2003
_chemical_formula_sum 'Ba3 Ge3.69 Si0.31'
_space_group_IT_number 65
_symmetry_space_group_name_Hall '-C 2 2'
_symmetry_space_group_name_H-M 'C m m m'
_cell_angle_alpha 90
_cell_angle_beta 90
_cell_angle_gamma 90
_cell_formula_units_Z 8
_cell_length_a 11.755
_cell_length_b 12.189
_cell_length_c 12.064
_cell_volume 1728.550
_citation_journal_id_ASTM ZEKRDZ
_cod_data_source_file Zuercher_ZEKRDZ_2003_1009.cif
_cod_data_source_block Ba3Ge3.69Si0.31
_cod_original_cell_volume 1728.55
_cod_database_code 8104205

loop_
_symmetry_equiv_pos_as_xyz
x,y,z
-x,-y,z
x,-y,-z
-x,y,-z
-x,-y,-z
x,y,-z
-x,y,z
x,-y,z
x+1/2,y+1/2,z
-x+1/2,-y+1/2,z
x+1/2,-y+1/2,-z
-x+1/2,y+1/2,-z
-x+1/2,-y+1/2,-z
x+1/2,y+1/2,-z
-x+1/2,y+1/2,z
x+1/2,-y+1/2,z

loop_
_atom_site_label
_atom_site_type_symbol
_atom_site_fract_x
_atom_site_fract_y
_atom_site_fract_z
_atom_site_occupancy
_atom_site_U_iso_or_equiv
Ge2 Ge 0.13902 0.2023 0 0.866 0.0
Ba1 Ba 0 0.16057 0.5 1 0.0
Si3 Si 0 0.29319 0.1393 0.02 0.0
Ge1 Ge 0.19463 0.39475 0.5 0.845 0.0
Ba2 Ba 0.6629 0 0 1 0.0
Ba5 Ba 0.25 0.25 0.25589 1 0.0
Si1 Si 0.19463 0.39475 0.5 0.155 0.0
Si2 Si 0.13902 0.2023 0 0.134 0.0
Si4 Si 0.19782 0 0.34908 0.003 0.0
Ba4 Ba 0 0.5 0.32477 1 0.0
Ge4 Ge 0.19782 0 0.34908 0.997 0.0
Ba3 Ba 0 0 0.15982 1 0.0
Ge3 Ge 0 0.29319 0.1393 0.98 0.0
